data_7015196
loop_
_publ_author_name
'Beitat, Alexander'
'Foxon, Simon P.'
'Brombach, Christoph-Cornelius'
'Hausmann, Heike'
'Heinemann, Frank W.'
'Hampel, Frank'
'Monkowius, Uwe'
'Hirtenlehner, Christa'
'Kn\"or, G\"unther'
'Schindler, Siegfried'

_publ_section_title
;
 Syntheses, emission properties and intramolecular ligand exchange of
 zinc complexes with ligands belonging to the tmpa family.
;
_journal_issue 18
_journal_name_full 'Dalton transactions (Cambridge, England : 2003)'
_journal_page_first 5090
_journal_page_last 5101
_journal_paper_doi 10.1039/c0dt01339k
_journal_volume 40
_journal_year 2011
_chemical_formula_sum 'C102 H94 B2 Cu2 N12 O'
_chemical_formula_weight 1652.59
_chemical_name_systematic
;
?
;
_space_group_IT_number 9
_symmetry_cell_setting monoclinic
_symmetry_space_group_name_Hall 'C -2yc'
_symmetry_space_group_name_H-M 'C 1 c 1'
_atom_sites_solution_hydrogens geom
_atom_sites_solution_primary direct
_atom_sites_solution_secondary difmap
_audit_creation_method SHELXL-97
_cell_angle_alpha 90.00
_cell_angle_beta 100.35(3)
_cell_angle_gamma 90.00
_cell_formula_units_Z 4
_cell_length_a 17.762(4)
_cell_length_b 20.211(4)
_cell_length_c 24.377(5)
_cell_measurement_temperature 193(2)
_cell_volume 8609(3)
_computing_cell_refinement 'STOE IPDS Software (1997)'
_computing_data_collection 'STOE IPDS Software (1997)'
_computing_data_reduction 'STOE IPDS Software (1997)'
_computing_structure_refinement 'SHELXL-97 (Sheldrick, 1997)'
_computing_structure_solution 'SHELXS-97 (Sheldrick, 1990)'
_diffrn_ambient_temperature 193(2)
_diffrn_measured_fraction_theta_full 0.993
_diffrn_measured_fraction_theta_max 0.993
_diffrn_measurement_device_type 'STOE IPDS'
_diffrn_radiation_monochromator graphite
_diffrn_radiation_source 'fine-focus sealed tube'
_diffrn_radiation_type MoK\a
_diffrn_radiation_wavelength 0.71073
_diffrn_reflns_av_R_equivalents 0.0517
_diffrn_reflns_av_sigmaI/netI 0.0845
_diffrn_reflns_limit_h_max 21
_diffrn_reflns_limit_h_min -21
_diffrn_reflns_limit_k_max 23
_diffrn_reflns_limit_k_min -22
_diffrn_reflns_limit_l_max 28
_diffrn_reflns_limit_l_min -28
_diffrn_reflns_number 27816
_diffrn_reflns_theta_full 25.02
_diffrn_reflns_theta_max 25.02
_diffrn_reflns_theta_min 2.02
_exptl_absorpt_coefficient_mu 0.552
_exptl_absorpt_correction_type none
_exptl_crystal_colour yellow
_exptl_crystal_density_diffrn 1.275
_exptl_crystal_density_method 'not measured'
_exptl_crystal_description block
_exptl_crystal_F_000 3464
_exptl_crystal_size_max 0.52
_exptl_crystal_size_mid 0.24
_exptl_crystal_size_min 0.24
_refine_diff_density_max 0.459
_refine_diff_density_min -0.237
_refine_diff_density_rms 0.057
_refine_ls_abs_structure_details 'Flack H D (1983), Acta Cryst. A39, 876-881'
_refine_ls_abs_structure_Flack -0.005(11)
_refine_ls_extinction_method none
_refine_ls_goodness_of_fit_ref 0.924
_refine_ls_hydrogen_treatment constr
_refine_ls_matrix_type full
_refine_ls_number_parameters 1074
_refine_ls_number_reflns 13806
_refine_ls_number_restraints 2
_refine_ls_restrained_S_all 0.924
_refine_ls_R_factor_all 0.0795
_refine_ls_R_factor_gt 0.0461
_refine_ls_shift/su_max 0.002
_refine_ls_shift/su_mean 0.000
_refine_ls_structure_factor_coef Fsqd
_refine_ls_weighting_details 'calc w=1/[\s^2^(Fo^2^)+(0.0477P)^2^+0.0000P] where P=(Fo^2^+2Fc^2^)/3'
_refine_ls_weighting_scheme calc
_refine_ls_wR_factor_gt 0.0941
_refine_ls_wR_factor_ref 0.1057
_reflns_number_gt 9198
_reflns_number_total 13806
_reflns_threshold_expression >2sigma(I)
_cod_data_source_file c0dt01339k.txt
_cod_data_source_block shin243s
_cod_original_sg_symbol_H-M Cc
_cod_database_code 7015196

loop_
_symmetry_equiv_pos_as_xyz
'x, y, z'
'x, -y, z+1/2'
'x+1/2, y+1/2, z'
'x+1/2, -y+1/2, z+1/2'

loop_
_atom_site_label
_atom_site_type_symbol
_atom_site_fract_x
_atom_site_fract_y
_atom_site_fract_z
_atom_site_U_iso_or_equiv
_atom_site_adp_type
_atom_site_occupancy
_atom_site_symmetry_multiplicity
_atom_site_calc_flag
_atom_site_refinement_flags
_atom_site_disorder_assembly
_atom_site_disorder_group
B1 B 0.4334(4) 0.7317(3) 0.4006(3) 0.0477(15) Uani 1 1 d . . .
B2 B 0.4380(3) 0.1510(3) 0.3372(2) 0.0361(13) Uani 1 1 d . . .
C1 C 1.2731(3) -0.0768(2) 0.2048(2) 0.0388(12) Uani 1 1 d . . .
C2 C 1.3031(3) -0.0231(3) 0.1809(2) 0.0546(15) Uani 1 1 d . . .
H2 H 1.2974 0.0203 0.1945 0.066 Uiso 1 1 calc R . .
C3 C 1.3409(4) -0.0333(3) 0.1378(3) 0.0650(17) Uani 1 1 d . . .
H3 H 1.3622 0.0031 0.1211 0.078 Uiso 1 1 calc R . .
C4 C 1.3482(3) -0.0960(3) 0.1185(2) 0.0636(17) Uani 1 1 d . . .
H4 H 1.3750 -0.1043 0.0889 0.076 Uiso 1 1 calc R . .
C5 C 1.3159(3) -0.1461(3) 0.1430(2) 0.0555(15) Uani 1 1 d . . .
H5 H 1.3207 -0.1896 0.1293 0.067 Uiso 1 1 calc R . .
C6 C 1.2139(3) -0.1322(3) 0.2749(2) 0.0459(13) Uani 1 1 d . . .
H6A H 1.2026 -0.1216 0.3122 0.055 Uiso 1 1 calc R . .
H6B H 1.2592 -0.1615 0.2802 0.055 Uiso 1 1 calc R . .
C7 C 1.1469(3) -0.1689(2) 0.24238(19) 0.0389(12) Uani 1 1 d . . .
C8 C 1.1384(3) -0.2360(3) 0.2509(2) 0.0484(13) Uani 1 1 d . . .
H8 H 1.1760 -0.2594 0.2762 0.058 Uiso 1 1 calc R . .
C9 C 1.0756(4) -0.2684(3) 0.2228(2) 0.0555(15) Uani 1 1 d . . .
H9 H 1.0694 -0.3146 0.2281 0.067 Uiso 1 1 calc R . .
C10 C 1.0215(3) -0.2332(3) 0.1867(2) 0.0553(15) Uani 1 1 d . . .
H10 H 0.9770 -0.2542 0.1668 0.066 Uiso 1 1 calc R . .
C11 C 1.0337(3) -0.1671(3) 0.1803(2) 0.0526(14) Uani 1 1 d . . .
H11 H 0.9967 -0.1429 0.1551 0.063 Uiso 1 1 calc R . .
C12 C 1.2520(3) -0.0163(3) 0.2884(2) 0.0492(14) Uani 1 1 d . . .
H12A H 1.2772 0.0196 0.2708 0.059 Uiso 1 1 calc R . .
H12B H 1.2888 -0.0327 0.3209 0.059 Uiso 1 1 calc R . .
C13 C 1.1832(3) 0.0111(2) 0.3081(2) 0.0422(12) Uani 1 1 d . . .
C14 C 1.1911(4) 0.0404(3) 0.3598(2) 0.0560(15) Uani 1 1 d . . .
H14 H 1.2397 0.0414 0.3835 0.067 Uiso 1 1 calc R . .
C15 C 1.1293(4) 0.0679(3) 0.3769(2) 0.0644(17) Uani 1 1 d . . .
H15 H 1.1345 0.0893 0.4121 0.077 Uiso 1 1 calc R . .
C16 C 1.0591(4) 0.0641(3) 0.3423(3) 0.0646(17) Uani 1 1 d . . .
H16 H 1.0148 0.0817 0.3536 0.077 Uiso 1 1 calc R . .
C17 C 1.0541(3) 0.0342(3) 0.2906(2) 0.0534(14) Uani 1 1 d . . .
H17 H 1.0055 0.0313 0.2669 0.064 Uiso 1 1 calc R . .
C18 C 1.0153(3) 0.2019(3) 0.0909(2) 0.0459(12) Uani 1 1 d . . .
C19 C 0.9710(3) 0.2529(3) 0.0640(2) 0.0550(15) Uani 1 1 d . . .
H19 H 0.9178 0.2470 0.0508 0.066 Uiso 1 1 calc R . .
C20 C 1.0057(4) 0.3119(3) 0.0567(3) 0.0680(19) Uani 1 1 d . . .
H20 H 0.9763 0.3469 0.0375 0.082 Uiso 1 1 calc R . .
C21 C 1.0801(5) 0.3211(3) 0.0761(3) 0.086(2) Uani 1 1 d . . .
H21 H 1.1045 0.3619 0.0712 0.103 Uiso 1 1 calc R . .
C22 C 1.1193(4) 0.2696(3) 0.1031(4) 0.101(3) Uani 1 1 d . . .
H22 H 1.1721 0.2759 0.1177 0.121 Uiso 1 1 calc R . .
C23 C 1.0354(3) 0.0896(2) 0.1310(2) 0.0516(14) Uani 1 1 d . . .
H23A H 1.0041 0.0646 0.1537 0.062 Uiso 1 1 calc R . .
H23B H 1.0770 0.1118 0.1569 0.062 Uiso 1 1 calc R . .
C24 C 1.0700(3) 0.0418(2) 0.0955(2) 0.0464(12) Uani 1 1 d . . .
C25 C 1.0725(5) 0.0532(3) 0.0402(3) 0.081(2) Uani 1 1 d . . .
H25 H 1.0524 0.0932 0.0231 0.098 Uiso 1 1 calc R . .
C26 C 1.1039(5) 0.0069(3) 0.0095(3) 0.101(3) Uani 1 1 d . . .
H26 H 1.1041 0.0140 -0.0290 0.121 Uiso 1 1 calc R . .
C27 C 1.1347(5) -0.0493(3) 0.0354(2) 0.081(2) Uani 1 1 d . . .
H27 H 1.1584 -0.0814 0.0156 0.097 Uiso 1 1 calc R . .
C28 C 1.1307(4) -0.0584(3) 0.0900(2) 0.0575(15) Uani 1 1 d . . .
H28 H 1.1512 -0.0981 0.1074 0.069 Uiso 1 1 calc R . .
C29 C 0.9105(3) 0.1220(3) 0.0745(2) 0.0613(16) Uani 1 1 d . . .
H29A H 0.9090 0.0739 0.0666 0.074 Uiso 1 1 calc R . .
H29B H 0.8967 0.1453 0.0384 0.074 Uiso 1 1 calc R . .
C30 C 0.8515(3) 0.1374(2) 0.1093(2) 0.0474(13) Uani 1 1 d . . .
C31 C 0.8669(4) 0.1721(3) 0.1586(2) 0.0631(16) Uani 1 1 d . . .
H31 H 0.9178 0.1857 0.1731 0.076 Uiso 1 1 calc R . .
C32 C 0.8098(5) 0.1869(3) 0.1868(2) 0.074(2) Uani 1 1 d . . .
H32 H 0.8199 0.2123 0.2201 0.089 Uiso 1 1 calc R . .
C33 C 0.7380(5) 0.1647(5) 0.1664(3) 0.110(3) Uani 1 1 d . . .
H33 H 0.6972 0.1727 0.1860 0.132 Uiso 1 1 calc R . .
C34 C 0.7257(4) 0.1306(4) 0.1173(3) 0.092(3) Uani 1 1 d . . .
H34 H 0.6752 0.1157 0.1031 0.110 Uiso 1 1 calc R . .
C35 C 0.5837(3) 0.0419(3) 0.0235(2) 0.0420(13) Uani 1 1 d . . .
C36 C 0.5512(3) 0.1003(3) 0.0372(2) 0.0517(14) Uani 1 1 d . . .
H36 H 0.5509 0.1381 0.0141 0.062 Uiso 1 1 calc R . .
C37 C 0.5197(3) 0.1031(3) 0.0838(3) 0.0655(17) Uani 1 1 d . . .
H37 H 0.4972 0.1431 0.0935 0.079 Uiso 1 1 calc R . .
C38 C 0.5204(4) 0.0491(4) 0.1165(3) 0.0703(18) Uani 1 1 d . . .
H38 H 0.4990 0.0505 0.1495 0.084 Uiso 1 1 calc R . .
C39 C 0.5523(4) -0.0069(3) 0.1010(3) 0.0711(18) Uani 1 1 d . . .
H39 H 0.5523 -0.0448 0.1240 0.085 Uiso 1 1 calc R . .
C40 C 0.6352(3) -0.0313(3) -0.0401(2) 0.0503(13) Uani 1 1 d . . .
H40A H 0.6416 -0.0296 -0.0796 0.060 Uiso 1 1 calc R . .
H40B H 0.5889 -0.0578 -0.0385 0.060 Uiso 1 1 calc R . .
C41 C 0.7031(3) -0.0667(3) -0.0074(2) 0.0449(13) Uani 1 1 d . . .
C42 C 0.7071(4) -0.1353(3) -0.0089(2) 0.0586(15) Uani 1 1 d . . .
H42 H 0.6655 -0.1600 -0.0288 0.070 Uiso 1 1 calc R . .
C43 C 0.7714(4) -0.1678(3) 0.0185(3) 0.0653(18) Uani 1 1 d . . .
H43 H 0.7752 -0.2146 0.0171 0.078 Uiso 1 1 calc R . .
C44 C 0.8293(4) -0.1307(3) 0.0476(2) 0.0564(15) Uani 1 1 d . . .
H44 H 0.8737 -0.1515 0.0677 0.068 Uiso 1 1 calc R . .
C45 C 0.8227(3) -0.0627(3) 0.0476(2) 0.0515(14) Uani 1 1 d . . .
H45 H 0.8636 -0.0374 0.0677 0.062 Uiso 1 1 calc R . .
C46 C 0.6010(3) 0.0814(3) -0.0689(2) 0.0516(14) Uani 1 1 d . . .
H46A H 0.5718 0.1186 -0.0565 0.062 Uiso 1 1 calc R . .
H46B H 0.5664 0.0581 -0.0991 0.062 Uiso 1 1 calc R . .
C47 C 0.6667(3) 0.1091(2) -0.0921(2) 0.0389(11) Uani 1 1 d . . .
C48 C 0.6534(3) 0.1385(3) -0.1438(2) 0.0480(13) Uani 1 1 d . . .
H48 H 0.6036 0.1377 -0.1659 0.058 Uiso 1 1 calc R . .
C49 C 0.7125(4) 0.1688(3) -0.1634(3) 0.0597(16) Uani 1 1 d . . .
H49 H 0.7038 0.1903 -0.1986 0.072 Uiso 1 1 calc R . .
C50 C 0.7835(4) 0.1676(3) -0.1314(3) 0.0585(16) Uani 1 1 d . . .
H50 H 0.8253 0.1880 -0.1442 0.070 Uiso 1 1 calc R . .
C51 C 0.7942(3) 0.1371(3) -0.0812(2) 0.0499(14) Uani 1 1 d . . .
H51 H 0.8445 0.1359 -0.0599 0.060 Uiso 1 1 calc R . .
C52 C 0.4085(3) 0.6541(2) 0.3868(2) 0.0461(13) Uani 1 1 d . . .
C53 C 0.4204(4) 0.6043(2) 0.4272(2) 0.0582(16) Uani 1 1 d . . .
H53 H 0.4447 0.6154 0.4640 0.070 Uiso 1 1 calc R . .
C54 C 0.3983(4) 0.5396(3) 0.4157(3) 0.0669(18) Uani 1 1 d . . .
H54 H 0.4072 0.5074 0.4445 0.080 Uiso 1 1 calc R . .
C55 C 0.3639(4) 0.5215(3) 0.3635(3) 0.0680(18) Uani 1 1 d . . .
H55 H 0.3491 0.4768 0.3558 0.082 Uiso 1 1 calc R . .
C56 C 0.3507(3) 0.5678(3) 0.3226(3) 0.0651(16) Uani 1 1 d . . .
H56 H 0.3275 0.5556 0.2858 0.078 Uiso 1 1 calc R . .
C57 C 0.3714(3) 0.6331(3) 0.3348(3) 0.0613(15) Uani 1 1 d . . .
H57 H 0.3596 0.6651 0.3060 0.074 Uiso 1 1 calc R . .
C58 C 0.3618(3) 0.7699(2) 0.4229(3) 0.0527(14) Uani 1 1 d . . .
C59 C 0.2857(3) 0.7559(3) 0.3988(2) 0.0522(14) Uani 1 1 d . . .
H59 H 0.2761 0.7218 0.3717 0.063 Uiso 1 1 calc R . .
C60 C 0.2246(3) 0.7893(3) 0.4128(3) 0.0602(16) Uani 1 1 d . . .
H60 H 0.1742 0.7788 0.3944 0.072 Uiso 1 1 calc R . .
C61 C 0.2356(4) 0.8381(3) 0.4532(3) 0.0726(19) Uani 1 1 d . . .
H61 H 0.1934 0.8608 0.4636 0.087 Uiso 1 1 calc R . .
C62 C 0.3091(4) 0.8525(3) 0.4778(3) 0.083(2) Uani 1 1 d . . .
H62 H 0.3183 0.8856 0.5059 0.099 Uiso 1 1 calc R . .
C63 C 0.3703(4) 0.8196(3) 0.4625(3) 0.079(2) Uani 1 1 d . . .
H63 H 0.4205 0.8317 0.4799 0.094 Uiso 1 1 calc R . .
C64 C 0.5129(3) 0.7335(2) 0.4474(2) 0.0422(12) Uani 1 1 d . . .
C65 C 0.5155(4) 0.7266(3) 0.5058(3) 0.0590(16) Uani 1 1 d . . .
H65 H 0.4687 0.7225 0.5192 0.071 Uiso 1 1 calc R . .
C66 C 0.5840(5) 0.7256(3) 0.5441(3) 0.0678(18) Uani 1 1 d . . .
H66 H 0.5827 0.7217 0.5828 0.081 Uiso 1 1 calc R . .
C67 C 0.6520(4) 0.7301(3) 0.5274(3) 0.0655(16) Uani 1 1 d . . .
H67 H 0.6984 0.7292 0.5537 0.079 Uiso 1 1 calc R . .
C68 C 0.6526(3) 0.7361(3) 0.4717(2) 0.0566(15) Uani 1 1 d . . .
H68 H 0.7000 0.7396 0.4590 0.068 Uiso 1 1 calc R . .
C69 C 0.5847(3) 0.7370(2) 0.4336(2) 0.0468(13) Uani 1 1 d . . .
H69 H 0.5878 0.7402 0.3952 0.056 Uiso 1 1 calc R . .
C70 C 0.4490(3) 0.7705(3) 0.3441(2) 0.0524(15) Uani 1 1 d . . .
C71 C 0.4285(3) 0.8361(3) 0.3321(3) 0.0684(18) Uani 1 1 d . . .
H71 H 0.4027 0.8591 0.3573 0.082 Uiso 1 1 calc R . .
C72 C 0.4432(4) 0.8692(4) 0.2864(4) 0.091(3) Uani 1 1 d . . .
H72 H 0.4272 0.9139 0.2802 0.109 Uiso 1 1 calc R . .
C73 C 0.4811(5) 0.8379(5) 0.2494(3) 0.094(3) Uani 1 1 d . . .
H73 H 0.4918 0.8609 0.2177 0.113 Uiso 1 1 calc R . .
C74 C 0.5034(4) 0.7735(4) 0.2586(3) 0.079(2) Uani 1 1 d . . .
H74 H 0.5292 0.7513 0.2330 0.094 Uiso 1 1 calc R . .
C75 C 0.4880(4) 0.7404(3) 0.3058(2) 0.0616(16) Uani 1 1 d . . .
H75 H 0.5046 0.6959 0.3120 0.074 Uiso 1 1 calc R . .
C76 C 0.4065(3) 0.1124(2) 0.3880(2) 0.0391(12) Uani 1 1 d . . .
C77 C 0.4224(3) 0.0471(2) 0.4024(2) 0.0449(13) Uani 1 1 d . . .
H77 H 0.4543 0.0230 0.3821 0.054 Uiso 1 1 calc R . .
C78 C 0.3945(3) 0.0147(3) 0.4446(2) 0.0542(14) Uani 1 1 d . . .
H78 H 0.4062 -0.0307 0.4518 0.065 Uiso 1 1 calc R . .
C79 C 0.3500(3) 0.0479(3) 0.4761(2) 0.0572(15) Uani 1 1 d . . .
H79 H 0.3322 0.0264 0.5060 0.069 Uiso 1 1 calc R . .
C80 C 0.3318(3) 0.1125(3) 0.4638(2) 0.0523(14) Uani 1 1 d . . .
H80 H 0.3002 0.1361 0.4846 0.063 Uiso 1 1 calc R . .
C81 C 0.3599(3) 0.1438(3) 0.4206(2) 0.0444(13) Uani 1 1 d . . .
H81 H 0.3467 0.1888 0.4128 0.053 Uiso 1 1 calc R . .
C82 C 0.3704(3) 0.1531(2) 0.2810(2) 0.0396(12) Uani 1 1 d . . .
C83 C 0.2932(3) 0.1611(3) 0.2833(3) 0.0528(14) Uani 1 1 d . . .
H83 H 0.2781 0.1640 0.3187 0.063 Uiso 1 1 calc R . .
C84 C 0.2373(3) 0.1652(3) 0.2353(3) 0.0694(18) Uani 1 1 d . . .
H84 H 0.1852 0.1703 0.2389 0.083 Uiso 1 1 calc R . .
C85 C 0.2555(4) 0.1619(3) 0.1835(3) 0.0700(18) Uani 1 1 d . . .
H85 H 0.2169 0.1642 0.1511 0.084 Uiso 1 1 calc R . .
C86 C 0.3304(4) 0.1551(3) 0.1795(2) 0.0591(16) Uani 1 1 d . . .
H86 H 0.3446 0.1537 0.1437 0.071 Uiso 1 1 calc R . .
C87 C 0.3861(3) 0.1502(3) 0.2267(2) 0.0492(13) Uani 1 1 d . . .
H87 H 0.4377 0.1446 0.2221 0.059 Uiso 1 1 calc R . .
C88 C 0.5132(3) 0.1124(2) 0.32267(18) 0.0370(11) Uani 1 1 d . . .
C89 C 0.5075(3) 0.0526(2) 0.2925(2) 0.0467(12) Uani 1 1 d . . .
H89 H 0.4577 0.0354 0.2792 0.056 Uiso 1 1 calc R . .
C90 C 0.5689(3) 0.0177(3) 0.2812(2) 0.0545(14) Uani 1 1 d . . .
H90 H 0.5612 -0.0227 0.2609 0.065 Uiso 1 1 calc R . .
C91 C 0.6423(3) 0.0414(3) 0.2994(2) 0.0526(14) Uani 1 1 d . . .
H91 H 0.6855 0.0182 0.2913 0.063 Uiso 1 1 calc R . .
C92 C 0.6515(3) 0.0996(3) 0.3295(2) 0.0483(13) Uani 1 1 d . . .
H92 H 0.7015 0.1163 0.3427 0.058 Uiso 1 1 calc R . .
C93 C 0.5884(3) 0.1337(2) 0.34050(19) 0.0392(11) Uani 1 1 d . . .
H93 H 0.5967 0.1737 0.3612 0.047 Uiso 1 1 calc R . .
C94 C 0.4628(3) 0.2272(2) 0.3557(2) 0.0374(11) Uani 1 1 d . . .
C95 C 0.4584(3) 0.2792(2) 0.3180(2) 0.0467(13) Uani 1 1 d . . .
H95 H 0.4371 0.2709 0.2800 0.056 Uiso 1 1 calc R . .
C96 C 0.4835(3) 0.3425(2) 0.3333(3) 0.0591(16) Uani 1 1 d . . .
H96 H 0.4795 0.3762 0.3058 0.071 Uiso 1 1 calc R . .
C97 C 0.5140(3) 0.3568(3) 0.3874(3) 0.0643(17) Uani 1 1 d . . .
H97 H 0.5306 0.4004 0.3981 0.077 Uiso 1 1 calc R . .
C98 C 0.5201(3) 0.3068(3) 0.4263(3) 0.0636(16) Uani 1 1 d . . .
H98 H 0.5414 0.3156 0.4642 0.076 Uiso 1 1 calc R . .
C99 C 0.4953(3) 0.2436(3) 0.4103(2) 0.0468(13) Uani 1 1 d . . .
H99 H 0.5008 0.2098 0.4378 0.056 Uiso 1 1 calc R . .
C100 C 0.8235(7) 0.8631(6) 0.2031(5) 0.163(5) Uani 1 1 d . . .
H10A H 0.8649 0.8395 0.1899 0.244 Uiso 1 1 calc R . .
H10B H 0.7741 0.8449 0.1850 0.244 Uiso 1 1 calc R . .
H10C H 0.8290 0.8577 0.2436 0.244 Uiso 1 1 calc R . .
C101 C 0.8270(6) 0.9334(6) 0.1896(3) 0.099(3) Uani 1 1 d . . .
C102 C 0.7554(7) 0.9673(6) 0.1797(5) 0.178(6) Uani 1 1 d . . .
H10D H 0.7635 1.0141 0.1895 0.267 Uiso 1 1 calc R . .
H10E H 0.7211 0.9475 0.2025 0.267 Uiso 1 1 calc R . .
H10F H 0.7323 0.9635 0.1401 0.267 Uiso 1 1 calc R . .
Cu1 Cu 0.75226(3) 0.06849(3) 0.01656(3) 0.04487(17) Uani 1 1 d . . .
Cu2 Cu 1.10848(3) -0.03405(3) 0.20041(2) 0.04495(17) Uani 1 1 d . . .
N1 N 1.2327(3) -0.07039(18) 0.24825(17) 0.0409(10) Uani 1 1 d . . .
N2 N 1.2778(2) -0.1387(2) 0.18529(16) 0.0447(10) Uani 1 1 d . . .
N3 N 1.0947(2) -0.1342(2) 0.20757(17) 0.0425(10) Uani 1 1 d . . .
N4 N 1.1158(2) 0.0091(2) 0.27278(17) 0.0429(10) Uani 1 1 d . . .
N5 N 0.9876(2) 0.1398(2) 0.0991(2) 0.0568(12) Uani 1 1 d . . .
N6 N 1.0887(3) 0.2101(2) 0.1105(2) 0.0701(15) Uani 1 1 d . . .
N7 N 1.0993(3) -0.01410(19) 0.12104(16) 0.0430(10) Uani 1 1 d . . .
N8 N 0.7802(3) 0.1168(2) 0.08794(19) 0.0514(12) Uani 1 1 d . . .
N9 N 0.6223(3) 0.03558(19) -0.02209(18) 0.0417(11) Uani 1 1 d . . .
N10 N 0.5842(3) -0.0127(2) 0.05517(19) 0.0538(12) Uani 1 1 d . . .
N11 N 0.7605(3) -0.0305(2) 0.02010(17) 0.0443(10) Uani 1 1 d . . .
N12 N 0.7370(2) 0.10807(19) -0.05960(17) 0.0408(10) Uani 1 1 d . . .
O1 O 0.8871(5) 0.9579(4) 0.1851(3) 0.156(3) Uani 1 1 d . . .

loop_
_atom_site_aniso_label
_atom_site_aniso_U_11
_atom_site_aniso_U_22
_atom_site_aniso_U_33
_atom_site_aniso_U_23
_atom_site_aniso_U_13
_atom_site_aniso_U_12
B1 0.042(4) 0.037(3) 0.066(4) -0.001(3) 0.013(3) -0.002(3)
B2 0.035(3) 0.029(3) 0.044(3) 0.003(3) 0.005(3) -0.002(2)
C1 0.033(3) 0.034(3) 0.049(3) -0.005(2) 0.008(2) 0.002(2)
C2 0.056(4) 0.050(3) 0.060(4) 0.002(3) 0.015(3) -0.002(3)
C3 0.062(4) 0.070(4) 0.068(4) 0.014(3) 0.026(3) -0.003(3)
C4 0.055(4) 0.086(5) 0.055(4) 0.008(3) 0.027(3) 0.014(4)
C5 0.066(4) 0.059(4) 0.043(3) -0.007(3) 0.015(3) 0.017(3)
C6 0.047(3) 0.051(3) 0.041(3) -0.003(2) 0.010(3) -0.001(3)
C7 0.039(3) 0.047(3) 0.035(3) 0.000(2) 0.018(2) -0.003(3)
C8 0.053(3) 0.048(3) 0.046(3) 0.008(3) 0.016(3) -0.003(3)
C9 0.063(4) 0.046(3) 0.062(4) 0.006(3) 0.022(3) -0.009(3)
C10 0.054(4) 0.057(4) 0.056(3) -0.003(3) 0.013(3) -0.016(3)
C11 0.056(4) 0.060(4) 0.041(3) 0.008(3) 0.007(3) -0.003(3)
C12 0.041(3) 0.047(3) 0.058(3) -0.022(3) 0.005(3) -0.004(3)
C13 0.050(3) 0.036(3) 0.045(3) -0.004(2) 0.017(3) 0.000(2)
C14 0.069(4) 0.056(3) 0.043(3) -0.014(3) 0.011(3) -0.002(3)
C15 0.097(5) 0.055(3) 0.046(3) -0.015(3) 0.026(4) 0.000(4)
C16 0.080(5) 0.056(4) 0.066(4) -0.001(3) 0.037(4) 0.018(4)
C17 0.053(3) 0.057(3) 0.054(3) 0.000(3) 0.019(3) 0.009(3)
C18 0.038(3) 0.048(3) 0.049(3) -0.004(2) 0.001(2) 0.011(3)
C19 0.049(3) 0.067(4) 0.048(3) -0.005(3) 0.006(3) 0.023(3)
C20 0.090(5) 0.055(4) 0.067(4) 0.016(3) 0.034(4) 0.033(4)
C21 0.082(5) 0.054(4) 0.129(6) 0.019(4) 0.040(5) 0.000(4)
C22 0.063(5) 0.060(4) 0.177(8) 0.043(5) 0.013(5) -0.004(4)
C23 0.061(4) 0.034(3) 0.060(3) 0.003(3) 0.011(3) 0.001(3)
C24 0.064(4) 0.029(3) 0.045(3) 0.004(2) 0.006(3) 0.001(3)
C25 0.149(8) 0.047(4) 0.051(4) 0.026(3) 0.029(4) 0.031(4)
C26 0.203(9) 0.059(4) 0.047(4) 0.013(3) 0.039(5) 0.030(5)
C27 0.140(7) 0.055(4) 0.048(3) 0.010(3) 0.020(4) 0.038(4)
C28 0.084(4) 0.047(3) 0.041(3) 0.002(3) 0.011(3) 0.014(3)
C29 0.049(4) 0.057(4) 0.071(4) -0.020(3) -0.008(3) -0.012(3)
C30 0.056(4) 0.042(3) 0.041(3) -0.011(2) -0.001(3) 0.002(3)
C31 0.069(4) 0.060(4) 0.053(4) -0.015(3) -0.010(3) -0.003(3)
C32 0.102(6) 0.076(5) 0.042(3) -0.012(3) 0.010(4) 0.010(4)
C33 0.067(5) 0.174(9) 0.091(6) -0.066(6) 0.017(4) 0.000(5)
C34 0.055(4) 0.146(7) 0.073(5) -0.047(5) 0.009(4) -0.001(5)
C35 0.033(3) 0.043(3) 0.049(3) 0.002(3) 0.003(2) -0.004(2)
C36 0.044(3) 0.043(3) 0.065(4) -0.007(3) 0.000(3) 0.003(3)
C37 0.055(4) 0.064(4) 0.078(5) -0.019(4) 0.011(4) 0.009(3)
C38 0.059(4) 0.086(5) 0.072(4) -0.010(4) 0.029(3) -0.001(4)
C39 0.074(5) 0.076(4) 0.067(4) 0.015(3) 0.023(4) -0.011(4)
C40 0.044(3) 0.058(3) 0.046(3) -0.007(3) 0.000(2) 0.003(3)
C41 0.048(3) 0.049(3) 0.040(3) -0.007(2) 0.014(2) 0.005(3)
C42 0.070(4) 0.050(3) 0.054(3) -0.009(3) 0.003(3) 0.000(3)
C43 0.085(6) 0.052(3) 0.058(4) -0.007(3) 0.011(4) 0.017(4)
C44 0.062(4) 0.056(4) 0.050(3) 0.007(3) 0.008(3) 0.018(3)
C45 0.050(4) 0.054(3) 0.049(3) -0.002(3) 0.004(3) 0.000(3)
C46 0.036(3) 0.059(4) 0.058(4) 0.013(3) 0.004(3) -0.003(3)
C47 0.038(3) 0.036(3) 0.041(3) -0.006(2) 0.003(2) -0.001(2)
C48 0.050(3) 0.048(3) 0.044(3) 0.001(2) 0.003(3) -0.005(3)
C49 0.068(4) 0.055(3) 0.060(4) 0.008(3) 0.021(3) 0.000(3)
C50 0.055(4) 0.060(4) 0.069(4) 0.000(3) 0.033(3) -0.007(3)
C51 0.039(3) 0.056(3) 0.057(3) -0.004(3) 0.015(3) -0.004(3)
C52 0.037(3) 0.042(3) 0.062(3) -0.002(3) 0.019(3) -0.002(2)
C53 0.085(4) 0.039(3) 0.058(3) 0.001(3) 0.035(3) -0.004(3)
C54 0.103(5) 0.036(3) 0.072(4) -0.002(3) 0.044(4) -0.010(3)
C55 0.070(4) 0.039(3) 0.101(5) -0.011(3) 0.032(4) -0.012(3)
C56 0.058(4) 0.060(4) 0.077(4) -0.008(3) 0.009(3) -0.012(3)
C57 0.051(4) 0.051(3) 0.077(4) 0.010(3) -0.001(3) -0.010(3)
C58 0.047(4) 0.032(3) 0.079(4) 0.008(3) 0.013(3) -0.004(3)
C59 0.048(3) 0.042(3) 0.067(4) 0.007(3) 0.011(3) 0.001(3)
C60 0.039(3) 0.054(4) 0.087(4) 0.017(3) 0.011(3) 0.003(3)
C61 0.053(4) 0.040(3) 0.128(6) -0.004(4) 0.026(4) 0.006(3)
C62 0.061(4) 0.047(4) 0.145(7) -0.030(4) 0.032(5) -0.003(3)
C63 0.053(4) 0.048(4) 0.137(6) -0.029(4) 0.022(4) -0.008(3)
C64 0.045(3) 0.031(3) 0.052(3) 0.001(2) 0.013(3) 0.002(2)
C65 0.074(5) 0.045(3) 0.065(4) -0.001(3) 0.032(4) -0.002(3)
C66 0.102(6) 0.057(4) 0.044(3) 0.006(3) 0.012(4) 0.001(4)
C67 0.067(4) 0.055(4) 0.070(4) 0.008(3) -0.001(3) 0.012(3)
C68 0.043(3) 0.056(3) 0.070(4) 0.014(3) 0.005(3) 0.005(3)
C69 0.044(3) 0.045(3) 0.052(3) 0.006(2) 0.009(3) 0.001(3)
C70 0.036(3) 0.044(3) 0.071(4) 0.011(3) -0.008(3) -0.009(3)
C71 0.048(4) 0.048(3) 0.103(5) 0.024(4) -0.005(4) -0.009(3)
C72 0.054(4) 0.080(5) 0.127(7) 0.056(5) -0.014(5) -0.020(4)
C73 0.071(5) 0.120(7) 0.071(5) 0.055(5) -0.041(4) -0.056(5)
C74 0.081(5) 0.095(6) 0.053(4) 0.004(4) -0.007(3) -0.045(5)
C75 0.067(4) 0.061(4) 0.055(4) 0.002(3) 0.004(3) -0.021(3)
C76 0.032(3) 0.043(3) 0.041(3) 0.002(2) 0.002(2) -0.004(2)
C77 0.032(3) 0.045(3) 0.058(3) 0.013(2) 0.008(2) 0.001(2)
C78 0.053(4) 0.049(3) 0.060(3) 0.020(3) 0.007(3) -0.001(3)
C79 0.059(4) 0.070(4) 0.044(3) 0.012(3) 0.012(3) -0.008(3)
C80 0.047(3) 0.063(4) 0.047(3) -0.003(3) 0.009(3) -0.008(3)
C81 0.042(3) 0.041(3) 0.051(3) 0.003(2) 0.012(3) -0.008(2)
C82 0.034(3) 0.029(3) 0.054(3) 0.007(2) 0.000(2) -0.003(2)
C83 0.043(3) 0.045(3) 0.064(4) 0.013(3) -0.005(3) 0.003(3)
C84 0.032(3) 0.069(4) 0.100(5) 0.013(4) -0.009(3) 0.004(3)
C85 0.057(4) 0.068(4) 0.071(4) 0.014(3) -0.025(4) 0.000(3)
C86 0.064(4) 0.056(4) 0.049(3) 0.014(3) -0.011(3) -0.013(3)
C87 0.042(3) 0.052(3) 0.047(3) 0.012(2) -0.007(3) -0.008(3)
C88 0.042(3) 0.039(3) 0.030(2) 0.005(2) 0.004(2) -0.003(2)
C89 0.045(3) 0.041(3) 0.053(3) -0.001(2) 0.003(3) 0.000(2)
C90 0.055(4) 0.047(3) 0.065(4) -0.006(3) 0.021(3) -0.002(3)
C91 0.049(3) 0.050(3) 0.064(3) -0.001(3) 0.026(3) 0.006(3)
C92 0.035(3) 0.052(3) 0.058(3) 0.011(3) 0.007(3) 0.000(3)
C93 0.034(3) 0.039(3) 0.045(3) 0.003(2) 0.008(2) -0.003(2)
C94 0.032(3) 0.039(3) 0.043(3) -0.001(2) 0.011(2) 0.004(2)
C95 0.048(3) 0.040(3) 0.055(3) 0.004(2) 0.019(3) -0.003(3)
C96 0.064(4) 0.036(3) 0.083(4) 0.001(3) 0.029(4) -0.007(3)
C97 0.063(4) 0.046(3) 0.087(4) -0.028(3) 0.022(4) -0.017(3)
C98 0.063(4) 0.070(4) 0.057(4) -0.020(3) 0.011(3) -0.012(3)
C99 0.044(3) 0.045(3) 0.050(3) -0.004(2) 0.007(3) -0.010(3)
C100 0.160(11) 0.188(12) 0.154(10) 0.077(9) 0.061(8) 0.057(9)
C101 0.095(7) 0.150(9) 0.048(4) 0.007(5) 0.000(4) 0.015(7)
C102 0.187(13) 0.219(13) 0.125(9) -0.004(8) 0.017(8) 0.117(11)
Cu1 0.0368(4) 0.0481(4) 0.0465(4) -0.0075(3) -0.0010(3) -0.0012(3)
Cu2 0.0512(4) 0.0458(4) 0.0369(3) -0.0010(3) 0.0052(3) 0.0001(3)
N1 0.049(3) 0.033(2) 0.042(2) -0.0081(18) 0.013(2) -0.010(2)
N2 0.047(3) 0.047(2) 0.042(2) -0.003(2) 0.012(2) 0.007(2)
N3 0.042(3) 0.047(2) 0.037(2) 0.002(2) 0.004(2) -0.003(2)
N4 0.045(3) 0.039(2) 0.046(2) 0.001(2) 0.011(2) 0.006(2)
N5 0.042(3) 0.036(2) 0.086(3) -0.013(2) -0.007(2) -0.007(2)
N6 0.045(3) 0.049(3) 0.110(4) 0.030(3) -0.004(3) -0.006(2)
N7 0.057(3) 0.035(2) 0.035(2) 0.0018(18) 0.004(2) 0.002(2)
N8 0.036(3) 0.057(3) 0.057(3) -0.011(2) -0.003(2) 0.002(2)
N9 0.042(3) 0.036(2) 0.048(3) 0.0046(19) 0.011(2) 0.007(2)
N10 0.058(3) 0.046(3) 0.060(3) 0.015(2) 0.017(2) 0.002(2)
N11 0.040(2) 0.053(2) 0.037(2) -0.007(2) 0.0003(19) 0.003(3)
N12 0.036(2) 0.040(2) 0.047(2) -0.007(2) 0.008(2) -0.003(2)
O1 0.138(6) 0.202(8) 0.116(5) -0.026(5) -0.007(5) -0.024(6)

loop_
_atom_type_symbol
_atom_type_description
_atom_type_scat_dispersion_real
_atom_type_scat_dispersion_imag
_atom_type_scat_source
C C 0.0033 0.0016 'International Tables Vol C Tables 4.2.6.8 and 6.1.1.4'
H H 0.0000 0.0000 'International Tables Vol C Tables 4.2.6.8 and 6.1.1.4'
B B 0.0013 0.0007 'International Tables Vol C Tables 4.2.6.8 and 6.1.1.4'
N N 0.0061 0.0033 'International Tables Vol C Tables 4.2.6.8 and 6.1.1.4'
Cu Cu 0.3201 1.2651 'International Tables Vol C Tables 4.2.6.8 and 6.1.1.4'
O O 0.0106 0.0060 'International Tables Vol C Tables 4.2.6.8 and 6.1.1.4'

loop_
_geom_angle_atom_site_label_1
_geom_angle_atom_site_label_2
_geom_angle_atom_site_label_3
_geom_angle
_geom_angle_site_symmetry_1
_geom_angle_site_symmetry_3
_geom_angle_publ_flag
C52 B1 C64 109.2(4) . . ?
C52 B1 C70 111.1(5) . . ?
C64 B1 C70 108.4(4) . . ?
C52 B1 C58 108.4(4) . . ?
C64 B1 C58 112.0(5) . . ?
C70 B1 C58 107.8(5) . . ?
C88 B2 C94 108.5(4) . . ?
C88 B2 C76 109.7(4) . . ?
C94 B2 C76 110.4(4) . . ?
C88 B2 C82 109.4(4) . . ?
C94 B2 C82 108.9(4) . . ?
C76 B2 C82 110.1(4) . . ?
N2 C1 C2 121.9(5) . . ?
N2 C1 N1 115.4(4) . . ?
C2 C1 N1 122.6(4) . . ?
C3 C2 C1 119.2(5) . . ?
C2 C3 C4 119.7(6) . . ?
C5 C4 C3 118.0(5) . . ?
N2 C5 C4 124.6(5) . . ?
N1 C6 C7 114.1(4) . . ?
N3 C7 C8 121.8(5) . . ?
N3 C7 C6 118.0(4) . . ?
C8 C7 C6 120.2(5) . . ?
C9 C8 C7 119.8(5) . . ?
C8 C9 C10 119.0(5) . . ?
C11 C10 C9 118.1(6) . . ?
N3 C11 C10 123.9(6) . . ?
N1 C12 C13 112.6(4) . . ?
N4 C13 C14 122.1(5) . . ?
N4 C13 C12 117.9(4) . . ?
C14 C13 C12 119.8(5) . . ?
C15 C14 C13 120.1(6) . . ?
C14 C15 C16 118.7(5) . . ?
C15 C16 C17 119.1(5) . . ?
N4 C17 C16 122.2(6) . . ?
N6 C18 N5 114.9(5) . . ?
N6 C18 C19 121.2(5) . . ?
N5 C18 C19 123.9(5) . . ?
C20 C19 C18 118.6(6) . . ?
C21 C20 C19 121.0(6) . . ?
C20 C21 C22 117.1(6) . . ?
N6 C22 C21 124.5(7) . . ?
N5 C23 C24 113.6(4) . . ?
N7 C24 C25 121.0(5) . . ?
N7 C24 C23 115.9(4) . . ?
C25 C24 C23 123.1(5) . . ?
C24 C25 C26 120.5(5) . . ?
C27 C26 C25 118.7(6) . . ?
C28 C27 C26 118.6(6) . . ?
N7 C28 C27 123.9(5) . . ?
N5 C29 C30 115.0(5) . . ?
N8 C30 C31 121.4(5) . . ?
N8 C30 C29 115.0(4) . . ?
C31 C30 C29 123.6(5) . . ?
C32 C31 C30 120.4(6) . . ?
C31 C32 C33 118.8(6) . . ?
C32 C33 C34 118.5(7) . . ?
N8 C34 C33 124.1(7) . . ?
N10 C35 C36 121.5(5) . . ?
N10 C35 N9 115.0(5) . . ?
C36 C35 N9 123.4(5) . . ?
C37 C36 C35 119.5(6) . . ?
C38 C37 C36 120.0(6) . . ?
C37 C38 C39 118.1(6) . . ?
N10 C39 C38 124.5(6) . . ?
N9 C40 C41 116.0(5) . . ?
N11 C41 C42 121.5(5) . . ?
N11 C41 C40 118.3(5) . . ?
C42 C41 C40 120.2(5) . . ?
C43 C42 C41 120.3(6) . . ?
C44 C43 C42 118.1(6) . . ?
C43 C44 C45 119.5(6) . . ?
N11 C45 C44 122.8(6) . . ?
N9 C46 C47 114.9(5) . . ?
N12 C47 C48 122.2(5) . . ?
N12 C47 C46 118.3(4) . . ?
C48 C47 C46 119.4(5) . . ?
C49 C48 C47 119.7(5) . . ?
C50 C49 C48 118.7(6) . . ?
C51 C50 C49 119.5(5) . . ?
C50 C51 N12 123.6(6) . . ?
C57 C52 C53 114.3(5) . . ?
C57 C52 B1 123.0(5) . . ?
C53 C52 B1 122.7(5) . . ?
C54 C53 C52 122.5(6) . . ?
C55 C54 C53 120.7(6) . . ?
C56 C55 C54 119.4(5) . . ?
C55 C56 C57 119.6(6) . . ?
C52 C57 C56 123.5(5) . . ?
C63 C58 C59 114.5(5) . . ?
C63 C58 B1 125.0(5) . . ?
C59 C58 B1 120.4(5) . . ?
C60 C59 C58 122.9(5) . . ?
C59 C60 C61 120.8(6) . . ?
C62 C61 C60 117.7(6) . . ?
C61 C62 C63 120.9(6) . . ?
C58 C63 C62 123.2(7) . . ?
C69 C64 C65 112.7(5) . . ?
C69 C64 B1 123.2(5) . . ?
C65 C64 B1 124.0(5) . . ?
C66 C65 C64 122.5(6) . . ?
C67 C66 C65 121.3(6) . . ?
C66 C67 C68 118.4(6) . . ?
C67 C68 C69 120.4(6) . . ?
C64 C69 C68 124.7(5) . . ?
C71 C70 C75 114.6(6) . . ?
C71 C70 B1 123.4(6) . . ?
C75 C70 B1 121.9(5) . . ?
C72 C71 C70 123.9(7) . . ?
C71 C72 C73 119.9(7) . . ?
C74 C73 C72 119.6(7) . . ?
C73 C74 C75 119.7(7) . . ?
C70 C75 C74 122.4(6) . . ?
C77 C76 C81 113.9(4) . . ?
C77 C76 B2 124.3(4) . . ?
C81 C76 B2 121.8(4) . . ?
C76 C77 C78 123.8(5) . . ?
C79 C78 C77 120.2(5) . . ?
C80 C79 C78 118.8(5) . . ?
C79 C80 C81 119.8(5) . . ?
C80 C81 C76 123.4(5) . . ?
C83 C82 C87 114.1(5) . . ?
C83 C82 B2 122.9(5) . . ?
C87 C82 B2 123.0(4) . . ?
C82 C83 C84 122.0(6) . . ?
C85 C84 C83 121.7(6) . . ?
C86 C85 C84 118.1(6) . . ?
C85 C86 C87 120.8(6) . . ?
C86 C87 C82 123.4(5) . . ?
C93 C88 C89 113.7(4) . . ?
C93 C88 B2 123.9(4) . . ?
C89 C88 B2 122.4(4) . . ?
C90 C89 C88 124.2(5) . . ?
C89 C90 C91 119.6(5) . . ?
C92 C91 C90 118.7(5) . . ?
C91 C92 C93 120.4(5) . . ?
C92 C93 C88 123.3(5) . . ?
C95 C94 C99 114.7(5) . . ?
C95 C94 B2 123.1(4) . . ?
C99 C94 B2 122.0(4) . . ?
C96 C95 C94 122.9(5) . . ?
C97 C96 C95 120.7(5) . . ?
C96 C97 C98 118.6(5) . . ?
C97 C98 C99 120.1(5) . . ?
C98 C99 C94 123.1(5) . . ?
O1 C101 C102 124.5(12) . . ?
O1 C101 C100 119.8(10) . . ?
C102 C101 C100 115.6(11) . . ?
N8 Cu1 N12 126.25(16) . . ?
N8 Cu1 N11 116.68(18) . . ?
N12 Cu1 N11 115.88(16) . . ?
N8 Cu1 N9 123.22(17) . . ?
N12 Cu1 N9 77.74(15) . . ?
N11 Cu1 N9 78.47(16) . . ?
N4 Cu2 N7 141.53(17) . . ?
N4 Cu2 N3 110.74(16) . . ?
N7 Cu2 N3 107.33(16) . . ?
N4 Cu2 N1 78.06(16) . . ?
N7 Cu2 N1 116.54(16) . . ?
N3 Cu2 N1 76.81(15) . . ?
C1 N1 C12 119.2(4) . . ?
C1 N1 C6 116.5(4) . . ?
C12 N1 C6 112.4(4) . . ?
C1 N1 Cu2 102.3(3) . . ?
C12 N1 Cu2 100.3(3) . . ?
C6 N1 Cu2 102.1(3) . . ?
C5 N2 C1 116.6(4) . . ?
C7 N3 C11 117.5(4) . . ?
C7 N3 Cu2 119.4(3) . . ?
C11 N3 Cu2 123.0(4) . . ?
C13 N4 C17 117.7(4) . . ?
C13 N4 Cu2 120.0(3) . . ?
C17 N4 Cu2 122.3(4) . . ?
C18 N5 C29 120.5(5) . . ?
C18 N5 C23 121.6(4) . . ?
C29 N5 C23 117.9(4) . . ?
C18 N6 C22 117.6(5) . . ?
C24 N7 C28 117.3(4) . . ?
C24 N7 Cu2 125.9(3) . . ?
C28 N7 Cu2 116.6(3) . . ?
C34 N8 C30 116.8(5) . . ?
C34 N8 Cu1 118.9(4) . . ?
C30 N8 Cu1 124.2(4) . . ?
C35 N9 C40 116.6(4) . . ?
C35 N9 C46 117.5(4) . . ?
C40 N9 C46 112.7(4) . . ?
C35 N9 Cu1 103.5(3) . . ?
C40 N9 Cu1 100.5(3) . . ?
C46 N9 Cu1 102.9(3) . . ?
C35 N10 C39 116.4(5) . . ?
C41 N11 C45 117.9(5) . . ?
C41 N11 Cu1 118.8(4) . . ?
C45 N11 Cu1 123.3(4) . . ?
C47 N12 C51 116.2(4) . . ?
C47 N12 Cu1 120.5(3) . . ?
C51 N12 Cu1 123.2(4) . . ?

loop_
_geom_bond_atom_site_label_1
_geom_bond_atom_site_label_2
_geom_bond_distance
_geom_bond_site_symmetry_2
_geom_bond_publ_flag
B1 C52 1.648(8) . ?
B1 C64 1.649(8) . ?
B1 C70 1.650(8) . ?
B1 C58 1.662(8) . ?
B2 C88 1.640(7) . ?
B2 C94 1.643(7) . ?
B2 C76 1.645(7) . ?
B2 C82 1.652(8) . ?
C1 N2 1.345(6) . ?
C1 C2 1.381(7) . ?
C1 N1 1.389(6) . ?
C2 C3 1.362(8) . ?
C3 C4 1.366(8) . ?
C4 C5 1.354(8) . ?
C5 N2 1.339(6) . ?
C6 N1 1.473(6) . ?
C6 C7 1.502(7) . ?
C7 N3 1.338(6) . ?
C7 C8 1.383(7) . ?
C8 C9 1.367(8) . ?
C9 C10 1.380(8) . ?
C10 C11 1.367(8) . ?
C11 N3 1.340(7) . ?
C12 N1 1.466(6) . ?
C12 C13 1.497(7) . ?
C13 N4 1.344(7) . ?
C13 C14 1.376(7) . ?
C14 C15 1.361(8) . ?
C15 C16 1.376(9) . ?
C16 C17 1.385(8) . ?
C17 N4 1.348(6) . ?
C18 N6 1.315(6) . ?
C18 N5 1.375(6) . ?
C18 C19 1.390(7) . ?
C19 C20 1.368(8) . ?
C20 C21 1.335(9) . ?
C21 C22 1.355(9) . ?
C22 N6 1.345(7) . ?
C23 N5 1.454(6) . ?
C23 C24 1.501(7) . ?
C24 N7 1.350(6) . ?
C24 C25 1.374(7) . ?
C25 C26 1.377(9) . ?
C26 C27 1.366(8) . ?
C27 C28 1.357(7) . ?
C28 N7 1.355(6) . ?
C29 N5 1.438(6) . ?
C29 C30 1.495(7) . ?
C30 N8 1.346(7) . ?
C30 C31 1.377(7) . ?
C31 C32 1.355(9) . ?
C32 C33 1.360(10) . ?
C33 C34 1.366(9) . ?
C34 N8 1.331(7) . ?
C35 N10 1.345(6) . ?
C35 C36 1.381(7) . ?
C35 N9 1.413(6) . ?
C36 C37 1.353(8) . ?
C37 C38 1.350(9) . ?
C38 C39 1.351(8) . ?
C39 N10 1.345(7) . ?
C40 N9 1.452(6) . ?
C40 C41 1.502(7) . ?
C41 N11 1.334(6) . ?
C41 C42 1.389(7) . ?
C42 C43 1.381(8) . ?
C43 C44 1.363(8) . ?
C44 C45 1.378(8) . ?
C45 N11 1.351(7) . ?
C46 N9 1.465(6) . ?
C46 C47 1.495(7) . ?
C47 N12 1.353(6) . ?
C47 C48 1.375(7) . ?
C48 C49 1.372(8) . ?
C49 C50 1.359(8) . ?
C50 C51 1.353(8) . ?
C51 N12 1.359(6) . ?
C52 C57 1.385(8) . ?
C52 C53 1.398(7) . ?
C53 C54 1.379(7) . ?
C54 C55 1.358(9) . ?
C55 C56 1.358(8) . ?
C56 C57 1.388(8) . ?
C58 C63 1.381(8) . ?
C58 C59 1.402(8) . ?
C59 C60 1.371(7) . ?
C60 C61 1.383(8) . ?
C61 C62 1.367(9) . ?
C62 C63 1.381(8) . ?
C64 C69 1.377(7) . ?
C64 C65 1.423(7) . ?
C65 C66 1.395(9) . ?
C66 C67 1.344(9) . ?
C67 C68 1.366(8) . ?
C68 C69 1.384(7) . ?
C70 C71 1.392(7) . ?
C70 C75 1.399(8) . ?
C71 C72 1.365(9) . ?
C72 C73 1.373(11) . ?
C73 C74 1.368(10) . ?
C74 C75 1.400(8) . ?
C76 C77 1.381(7) . ?
C76 C81 1.398(7) . ?
C77 C78 1.386(7) . ?
C78 C79 1.372(8) . ?
C79 C80 1.365(8) . ?
C80 C81 1.396(7) . ?
C82 C83 1.393(7) . ?
C82 C87 1.402(7) . ?
C83 C84 1.395(8) . ?
C84 C85 1.360(9) . ?
C85 C86 1.359(9) . ?
C86 C87 1.379(7) . ?
C88 C93 1.397(6) . ?
C88 C89 1.408(6) . ?
C89 C90 1.369(7) . ?
C90 C91 1.386(8) . ?
C91 C92 1.380(7) . ?
C92 C93 1.382(7) . ?
C94 C95 1.389(6) . ?
C94 C99 1.391(7) . ?
C95 C96 1.383(7) . ?
C96 C97 1.365(8) . ?
C97 C98 1.378(8) . ?
C98 C99 1.385(7) . ?
C100 C101 1.462(13) . ?
C101 O1 1.201(10) . ?
C101 C102 1.427(13) . ?
Cu1 N8 1.979(4) . ?
Cu1 N12 1.995(4) . ?
Cu1 N11 2.007(4) . ?
Cu1 N9 2.424(5) . ?
Cu2 N4 1.952(4) . ?
Cu2 N7 1.954(4) . ?
Cu2 N3 2.051(4) . ?
Cu2 N1 2.417(5) . ?
